data_4001207
loop_
_publ_author_name
'Zhou, Yongkai'
'Adams, Stefan'
'Rao, R. Prasada'
'Edwards, Doreen D.'
'Neiman, Arkady'
'Pestereva, N.'

_publ_section_title
;
 Charge Transport by Polyatomic Anion Diffusion in Sc2(WO4)3
;
_journal_issue 20
_journal_name_full 'Chemistry of Materials'
_journal_page_first 6335
_journal_paper_doi 10.1021/cm800466y
_journal_volume 20
_journal_year 2008
_chemical_formula_sum 'O12 Sc6 W'
_chemical_formula_weight 645.57
_chemical_name_systematic ' ?'
_space_group_IT_number 148
_symmetry_cell_setting trigonal
_symmetry_space_group_name_Hall '-P 3*'
_symmetry_space_group_name_H-M 'R -3 :R'
_cell_angle_alpha 98.928(5)
_cell_angle_beta 98.928
_cell_angle_gamma 98.928
_cell_formula_units_Z 1
_cell_length_a 6.13228(26)
_cell_length_b 6.13228
_cell_length_c 6.13228
_cell_volume 221.220(10)
_pd_block_id 2008-01-25T12:32|T1250KF2PHASE_phase2|Zhou_Yongkai||
_pd_phase_name Sc6WO12
_cod_data_source_file cm800466y_si_026.cif
_cod_data_source_block T1250KF2PHASE_phase_2
_cod_depositor_comments
;
The following automatic conversions were performed:

'_geom_bond_publ_flag' value 'N' changed to 'n' according to
/home/saulius/struct/CIF-dictionaries/cif_core.dic dictionary named
'cif_core.dic' version 2.4.1 from 2010-06-29 (27
times).

'_geom_angle_publ_flag' value 'N' changed to 'n' according
to /home/saulius/struct/CIF-dictionaries/cif_core.dic dictionary
named 'cif_core.dic' version 2.4.1 from 2010-06-29 (31 time).

Automatic conversion script
Id: cif_fix_values 1715 2011-07-08 13:25:40Z adriana 
;
_cod_original_cell_volume 221.219(26)
_cod_original_sg_symbol_H-M 'R -3'
_cod_database_code 4001207

loop_
_symmetry_equiv_pos_site_id
_symmetry_equiv_pos_as_xyz
1 +x,+y,+z
2 +z,+x,+y
3 +y,+z,+x
-1 -x,-y,-z
-2 -z,-x,-y
-3 -y,-z,-x

loop_
_atom_site_type_symbol
_atom_site_label
_atom_site_fract_x
_atom_site_fract_y
_atom_site_fract_z
_atom_site_occupancy
_atom_site_thermal_displace_type
_atom_site_U_iso_or_equiv
_atom_site_symmetry_multiplicity
W+ W1 0.0 0.0 0.0 1.0 Uiso 0.092(30) 1
Sc Sc2 0.144(10) 0.321(8) 0.609(12) 1.0 Uiso 0.009(18) 6
O- O3 0.021(23) 0.004(26) 0.308(14) 1.0 Uiso 0.00(4) 6
O- O4 0.44(5) 0.411(25) 0.862(19) 1.0 Uiso 0.00(4) 6

loop_
_atom_type_symbol
_atom_type_number_in_cell
W+ 1.0
Sc 6.0
O- 12.0

loop_
_geom_angle_atom_site_label_1
_geom_angle_atom_site_label_2
_geom_angle_atom_site_label_3
_geom_angle
_geom_angle_site_symmetry_1
_geom_angle_site_symmetry_3
_geom_angle_publ_flag
O3 W1 O3 95(5) 1_555 2_555 n
O3 W1 O3 95(5) 1_555 3_555 n
O3 W1 O3 179.9802 1_555 -1_555 n
O3 W1 O3 85(5) 1_555 -2_555 n
O3 W1 O3 85(5) 1_555 -3_555 n
O3 W1 O3 95(5) 2_555 3_555 n
O3 W1 O3 85(5) 2_555 -1_555 n
O3 W1 O3 180.0 2_555 -2_555 n
O3 W1 O3 85(5) 2_555 -3_555 n
O3 W1 O3 85(5) 3_555 -1_555 n
O3 W1 O3 85(5) 3_555 -2_555 n
O3 W1 O3 179.9802 3_555 -3_555 n
O3 W1 O3 95(5) -1_555 -2_555 n
O3 W1 O3 95(5) -1_555 -3_555 n
O3 W1 O3 95(5) -2_555 -3_555 n
O3 Sc2 O3 62(4) 1_555 -1_556 n
O3 Sc2 O4 131(6) 1_555 1_555 n
O3 Sc2 O4 80(5) 1_555 2_455 n
O3 Sc2 O4 125(8) 1_555 -2_666 n
O3 Sc2 O4 101(7) -1_556 1_555 n
O3 Sc2 O4 104(9) -1_556 2_455 n
O3 Sc2 O4 149(8) -1_556 -2_666 n
O4 Sc2 O4 147(6) 1_555 2_455 n
O4 Sc2 O4 93(5) 1_555 -2_666 n
O4 Sc2 O4 55(9) 2_455 -2_666 n
W1 O3 Sc2 128(9) 1_555 1_555 n
W1 O3 Sc2 114(6) 1_555 -1_556 n
Sc2 O3 Sc2 118(4) 1_555 -1_556 n
Sc2 O4 Sc2 102(15) 1_555 3_556 n
Sc2 O4 Sc2 132(13) 1_555 -3_666 n
Sc2 O4 Sc2 125(9) 3_556 -3_666 n

loop_
_geom_bond_atom_site_label_1
_geom_bond_atom_site_label_2
_geom_bond_distance
_geom_bond_site_symmetry_2
_geom_bond_publ_flag
W1 O3 1.87(9) 1_555 n
W1 O3 1.87(9) 2_555 n
W1 O3 1.87(9) 3_555 n
W1 O3 1.87(9) -1_555 n
W1 O3 1.87(9) -2_555 n
W1 O3 1.87(9) -3_555 n
Sc2 Sc2 3.40(6) 2_455 n
Sc2 Sc2 3.40(6) 3_556 n
Sc2 Sc2 3.33(13) -1_566 n
Sc2 Sc2 3.49(8) -2_656 n
Sc2 Sc2 3.32(9) -2_666 n
Sc2 Sc2 3.49(8) -3_566 n
Sc2 Sc2 3.32(9) -3_666 n
Sc2 O3 2.40(10) 1_555 n
Sc2 O3 2.80(19) 3_556 n
Sc2 O3 2.26(10) -1_556 n
Sc2 O4 2.13(18) 1_555 n
Sc2 O4 2.24(25) 2_455 n
Sc2 O4 1.50(28) -2_666 n
O3 W1 1.87(9) 1_555 n
O3 Sc2 2.40(10) 1_555 n
O3 Sc2 2.80(19) 2_455 n
O3 Sc2 2.26(10) -1_556 n
O4 Sc2 2.13(18) 1_555 n
O4 Sc2 2.24(25) 3_556 n
O4 Sc2 1.50(28) -3_666 n
O4 O4 1.85(22) -1_667 n

loop_
_pd_block_diffractogram_id
2008-01-25T12:32|T1250KF2PHASE_H_01|Zhou_Yongkai|
